data_4304669
loop_
_publ_author_name
'Phil J. Kitson'
'Yu-Fei Song'
'Patrick Gamez'
'Paul de Hoog'
'De-Liang Long'
'Alexis D. C. Parenty'
'Jan Reedijk'
'Leroy Cronin'

_publ_section_title
;
Metal-Mediated Transformation of a Triazinephenanthridinium Ligand Leading
to a {Pd5} Coordination Complex Observed Crystallographically and by
Cryospray Mass Spectrometry
;
_journal_name_full 'Inorganic Chemistry'
_journal_page_first 1883
_journal_page_last 1885
_journal_paper_doi 10.1021/ic7022192
_journal_volume 47
_journal_year 2008
_chemical_formula_moiety '(C96 H92 N24 O18 Pd5 2+), 2(Br -), 5(H2 O), 6(C H2 Cl2)'
_chemical_formula_sum 'C102 H114 Br2 Cl12 N24 O23 Pd5'
_chemical_formula_weight 3161.39
_chemical_name_systematic
; 
 ? 
;
_space_group_IT_number 2
_symmetry_cell_setting triclinic
_symmetry_space_group_name_Hall '-P 1'
_symmetry_space_group_name_H-M 'P -1'
_atom_sites_solution_hydrogens geom
_atom_sites_solution_primary direct
_atom_sites_solution_secondary difmap
_audit_creation_method SHELXL-97
_cell_angle_alpha 84.276(2)
_cell_angle_beta 86.994(2)
_cell_angle_gamma 83.200(2)
_cell_formula_units_Z 1
_cell_length_a 11.9704(6)
_cell_length_b 15.7849(6)
_cell_length_c 21.4407(10)
_cell_measurement_reflns_used 7570
_cell_measurement_temperature 100(2)
_cell_measurement_theta_max 48.13
_cell_measurement_theta_min 4.54
_cell_volume 3999.3(3)
_computing_cell_refinement Apex2
_computing_data_collection Apex2
_computing_data_reduction Apex2
_computing_structure_refinement 'SHELXL-97 (Sheldrick, 1997)'
_computing_structure_solution 'SHELXS-97 (Sheldrick, 1990)'
_diffrn_ambient_temperature 100(2)
_diffrn_measured_fraction_theta_full 0.939
_diffrn_measured_fraction_theta_max 0.939
_diffrn_measurement_device_type 'Bruker Apex II'
_diffrn_measurement_method '\w & \p scans'
_diffrn_radiation_monochromator graphite
_diffrn_radiation_source 'fine-focus sealed tube'
_diffrn_radiation_type MoK\a
_diffrn_radiation_wavelength 0.71073
_diffrn_reflns_av_R_equivalents 0.0389
_diffrn_reflns_av_sigmaI/netI 0.0770
_diffrn_reflns_limit_h_max 14
_diffrn_reflns_limit_h_min -14
_diffrn_reflns_limit_k_max 16
_diffrn_reflns_limit_k_min -18
_diffrn_reflns_limit_l_max 24
_diffrn_reflns_limit_l_min -26
_diffrn_reflns_number 34772
_diffrn_reflns_theta_full 25.73
_diffrn_reflns_theta_max 25.73
_diffrn_reflns_theta_min 1.54
_diffrn_standards_decay_% 0
_exptl_absorpt_coefficient_mu 1.310
_exptl_absorpt_correction_T_max 1.000
_exptl_absorpt_correction_T_min 0.766
_exptl_absorpt_correction_type empirical
_exptl_absorpt_process_details SADABS
_exptl_crystal_colour orange
_exptl_crystal_density_diffrn 1.313
_exptl_crystal_density_meas ?
_exptl_crystal_density_method 'not measured'
_exptl_crystal_description block
_exptl_crystal_F_000 1582
_exptl_crystal_size_max 0.20
_exptl_crystal_size_mid 0.10
_exptl_crystal_size_min 0.10
_refine_diff_density_max 2.23
_refine_diff_density_min -1.01
_refine_diff_density_rms 0.20
_refine_ls_extinction_coef none
_refine_ls_extinction_method none
_refine_ls_goodness_of_fit_ref 1.058
_refine_ls_hydrogen_treatment riding
_refine_ls_matrix_type full
_refine_ls_number_parameters 792
_refine_ls_number_reflns 14352
_refine_ls_number_restraints 2
_refine_ls_restrained_S_all 1.060
_refine_ls_R_factor_all 0.1335
_refine_ls_R_factor_gt 0.0869
_refine_ls_shift/su_max 0.004
_refine_ls_shift/su_mean 0.000
_refine_ls_structure_factor_coef Fsqd
_refine_ls_weighting_details 'calc w=1/[\s^2^(Fo^2^)+(0.1568P)^2^+24.4691P] where P=(Fo^2^+2Fc^2^)/3'
_refine_ls_weighting_scheme calc
_refine_ls_wR_factor_gt 0.2489
_refine_ls_wR_factor_ref 0.2879
_reflns_number_gt 9234
_reflns_number_total 14352
_reflns_threshold_expression >2sigma(I)
_cod_data_source_file ic7022192-file001.cif
_cod_data_source_block pk341a
_cod_depositor_comments
;
The following automatic conversions were performed:

'_exptl_crystal_density_meas' value 'none' was changed to '?' - the
value is perceived as not measured.

Automatic conversion script
Id: cif_fix_values 3008 2015-01-20 13:52:24Z robertas 
;
_cod_database_code 4304669

loop_
_symmetry_equiv_pos_as_xyz
'x, y, z'
'-x, -y, -z'

loop_
_atom_site_label
_atom_site_type_symbol
_atom_site_fract_x
_atom_site_fract_y
_atom_site_fract_z
_atom_site_U_iso_or_equiv
_atom_site_adp_type
_atom_site_occupancy
_atom_site_symmetry_multiplicity
_atom_site_calc_flag
_atom_site_refinement_flags
_atom_site_disorder_assembly
_atom_site_disorder_group
Pd1 Pd 1.03305(7) -0.06609(5) 0.11289(4) 0.0419(3) Uani 1 1 d . . .
Pd2 Pd 1.16265(6) 0.35950(4) 0.30728(4) 0.0363(2) Uani 1 1 d . . .
Pd3 Pd 1.0000 0.0000 0.5000 0.0208(2) Uani 1 2 d S . .
O1 O 0.9004(7) -0.1505(5) 0.1230(3) 0.055(2) Uani 1 1 d D . .
O2 O 0.9597(11) -0.2177(6) 0.0475(6) 0.095(4) Uani 1 1 d . . .
O3 O 0.9328(6) 0.0167(5) 0.0581(3) 0.0471(18) Uani 1 1 d . . .
O4 O 0.8650(8) 0.0845(6) 0.1395(4) 0.072(3) Uani 1 1 d . . .
O5 O 0.7254(6) 0.0960(4) 0.4315(4) 0.0459(19) Uani 1 1 d . . .
O7 O 1.2091(6) 0.3988(4) 0.3869(3) 0.0391(16) Uani 1 1 d . . .
O8 O 1.2029(6) 0.2667(4) 0.4344(3) 0.0429(17) Uani 1 1 d . . .
O9 O 1.3129(6) 0.3803(4) 0.2656(4) 0.0476(18) Uani 1 1 d . . .
O10 O 1.2548(9) 0.5184(5) 0.2515(6) 0.094(4) Uani 1 1 d . . .
O11' O 0.161(5) 0.601(4) 0.005(3) 0.109(19) Uiso 0.20 1 d P . .
O11 O 0.2018(11) 0.5610(8) 0.0758(6) 0.037(3) Uiso 0.50 1 d P . .
O12 O 0.2401(11) 0.6196(8) -0.0521(6) 0.072(4) Uiso 0.70 1 d P . .
O13 O 0.594(2) 0.9872(17) 0.0877(12) 0.089(8) Uiso 0.40 1 d P . .
O14 O 0.876(2) 0.4717(17) 0.2161(12) 0.088(7) Uiso 0.40 1 d P . .
O15 O 0.558(3) 0.9740(18) 0.2199(14) 0.067(8) Uiso 0.30 1 d P . .
Cl1 Cl 0.8182(3) 1.0117(3) 0.30135(17) 0.0818(11) Uani 1 1 d . . .
Cl2 Cl 0.8728(8) 0.8278(4) 0.2876(3) 0.169(3) Uani 1 1 d . . .
Cl3 Cl 0.7144(4) 0.2880(3) 0.2298(2) 0.0959(13) Uani 1 1 d . . .
Cl4 Cl 0.5569(4) 0.2352(3) 0.1484(2) 0.1116(16) Uani 1 1 d . . .
Cl5 Cl 0.9947(6) 0.3994(4) 0.5778(4) 0.174(3) Uani 1 1 d . . .
Cl6 Cl 0.7715(5) 0.3622(3) 0.5911(3) 0.1149(17) Uani 1 1 d . . .
Br Br 0.4538(5) 0.5927(3) 0.6164(3) 0.1065(18) Uani 0.35 1 d P . .
Br' Br 0.5514(15) 0.4581(10) 0.5385(7) 0.084(5) Uani 0.10 1 d P . .
Br" Br 0.4773(11) 0.4100(7) 0.6412(8) 0.112(4) Uani 0.15 1 d P . .
Br'" Br 0.5512(16) 0.5028(12) 0.6140(9) 0.092(5) Uiso 0.10 1 d P . .
Br"" Br 0.458(2) 0.5567(19) 0.5668(14) 0.142(9) Uiso 0.10 1 d P . .
Br^ Br 0.913(3) 0.6182(19) 0.0340(14) 0.105(8) Uiso 0.07 1 d P . .
Br$ Br 0.395(3) 0.345(2) 0.0185(16) 0.126(10) Uiso 0.07 1 d P . .
Br% Br 0.444(3) 0.267(2) -0.0035(18) 0.114(10) Uiso 0.06 1 d P . .
N1 N 1.1389(8) -0.1512(5) 0.1651(4) 0.045(2) Uani 1 1 d . . .
N2 N 1.1511(7) 0.0147(5) 0.1051(4) 0.038(2) Uani 1 1 d . . .
N3 N 0.6461(6) -0.0284(4) 0.4570(3) 0.0260(16) Uani 1 1 d . . .
N4 N 0.9359(6) -0.1144(4) 0.5052(3) 0.0257(16) Uani 1 1 d . . .
N5 N 1.0141(6) 0.3324(4) 0.3474(4) 0.0336(18) Uani 1 1 d . . .
N6 N 1.1124(8) 0.3225(5) 0.2273(4) 0.047(2) Uani 1 1 d . . .
N7 N 1.1927(8) -0.0337(5) 0.2104(4) 0.041(2) Uani 1 1 d . . .
N8 N 1.0641(6) -0.0423(4) 0.4179(3) 0.0260(16) Uani 1 1 d . . .
N9 N 1.0375(7) 0.2129(4) 0.2910(3) 0.0325(18) Uani 1 1 d . . .
N10 N 1.0574(6) 0.0888(4) 0.3591(3) 0.0278(16) Uani 1 1 d . . .
N11 N 1.1205(7) 0.0895(5) 0.2522(3) 0.0324(18) Uani 1 1 d . . .
N12 N 1.1286(6) -0.0433(4) 0.3150(3) 0.0275(16) Uani 1 1 d . . .
C1 C 1.1479(12) -0.2360(7) 0.1577(6) 0.063(3) Uani 1 1 d . . .
H1 H 1.1093 -0.2544 0.1260 0.075 Uiso 1 1 calc R . .
C2 C 1.2115(13) -0.2949(7) 0.1952(6) 0.071(4) Uani 1 1 d . . .
H2 H 1.2141 -0.3531 0.1907 0.085 Uiso 1 1 calc R . .
C3 C 1.2734(12) -0.2658(8) 0.2411(6) 0.068(4) Uani 1 1 d . . .
H3 H 1.3197 -0.3046 0.2666 0.082 Uiso 1 1 calc R . .
C4 C 1.2652(11) -0.1814(7) 0.2480(5) 0.060(3) Uani 1 1 d . . .
H4 H 1.3040 -0.1615 0.2790 0.071 Uiso 1 1 calc R . .
C5 C 1.1986(10) -0.1249(7) 0.2084(5) 0.045(3) Uani 1 1 d . . .
C6 C 1.2141(9) 0.0198(6) 0.1541(4) 0.039(2) Uani 1 1 d . . .
C7 C 1.2967(11) 0.0727(8) 0.1517(5) 0.057(3) Uani 1 1 d . . .
H7 H 1.3399 0.0744 0.1862 0.069 Uiso 1 1 calc R . .
C8 C 1.3144(12) 0.1231(9) 0.0974(6) 0.065(4) Uani 1 1 d . . .
H8 H 1.3707 0.1593 0.0945 0.078 Uiso 1 1 calc R . .
C9 C 1.2494(10) 0.1204(8) 0.0478(6) 0.055(3) Uani 1 1 d . . .
H9 H 1.2597 0.1555 0.0110 0.066 Uiso 1 1 calc R . .
C10 C 1.1698(10) 0.0661(7) 0.0524(5) 0.047(3) Uani 1 1 d . . .
H10 H 1.1262 0.0640 0.0181 0.057 Uiso 1 1 calc R . .
C11 C 0.5636(7) -0.0818(5) 0.4487(4) 0.0263(19) Uani 1 1 d . . .
C12 C 0.5696(8) -0.1628(6) 0.4792(5) 0.039(2) Uani 1 1 d . . .
H12 H 0.6304 -0.1824 0.5041 0.047 Uiso 1 1 calc R . .
C13 C 0.4882(9) -0.2152(7) 0.4740(6) 0.052(3) Uani 1 1 d . . .
H13 H 0.4927 -0.2692 0.4961 0.062 Uiso 1 1 calc R . .
C14 C 0.3978(9) -0.1873(7) 0.4349(7) 0.062(4) Uani 1 1 d . . .
H14 H 0.3428 -0.2229 0.4302 0.074 Uiso 1 1 calc R . .
C15 C 0.3919(8) -0.1071(6) 0.4040(5) 0.044(3) Uani 1 1 d . . .
H15 H 0.3313 -0.0879 0.3788 0.053 Uiso 1 1 calc R . .
C16 C 0.4751(7) -0.0527(5) 0.4093(4) 0.0276(19) Uani 1 1 d . . .
C17 C 0.4666(7) 0.0357(5) 0.3785(4) 0.0272(19) Uani 1 1 d . . .
C18 C 0.3771(8) 0.0714(6) 0.3397(4) 0.036(2) Uani 1 1 d . . .
H18 H 0.3216 0.0380 0.3316 0.043 Uiso 1 1 calc R . .
C19 C 0.3720(8) 0.1546(6) 0.3143(4) 0.039(2) Uani 1 1 d . . .
H19 H 0.3120 0.1779 0.2899 0.047 Uiso 1 1 calc R . .
C20 C 0.4562(9) 0.2047(6) 0.3248(5) 0.043(2) Uani 1 1 d . . .
H20 H 0.4513 0.2618 0.3085 0.051 Uiso 1 1 calc R . .
C21 C 0.5456(8) 0.1696(6) 0.3590(5) 0.042(2) Uani 1 1 d . . .
H21 H 0.6034 0.2026 0.3641 0.050 Uiso 1 1 calc R . .
C23 C 0.5525(7) 0.0861(5) 0.3863(4) 0.0282(19) Uani 1 1 d . . .
C24 C 0.6483(7) 0.0538(5) 0.4249(4) 0.030(2) Uani 1 1 d . . .
C25 C 0.7385(7) -0.0578(5) 0.4989(4) 0.029(2) Uani 1 1 d . . .
H25A H 0.7105 -0.0927 0.5349 0.034 Uiso 1 1 calc R . .
H25B H 0.7658 -0.0085 0.5141 0.034 Uiso 1 1 calc R . .
C26 C 0.8342(7) -0.1091(5) 0.4667(4) 0.028(2) Uani 1 1 d . . .
H26A H 0.8149 -0.1662 0.4625 0.033 Uiso 1 1 calc R . .
H26B H 0.8495 -0.0818 0.4250 0.033 Uiso 1 1 calc R . .
C27 C 1.0329(7) -0.1727(5) 0.4814(4) 0.0270(19) Uani 1 1 d . . .
H27A H 1.0935 -0.1790 0.5104 0.032 Uiso 1 1 calc R . .
H27B H 1.0095 -0.2289 0.4785 0.032 Uiso 1 1 calc R . .
C28 C 1.0735(7) -0.1374(5) 0.4187(4) 0.0257(19) Uani 1 1 d . . .
H28A H 1.0284 -0.1533 0.3864 0.031 Uiso 1 1 calc R . .
H28B H 1.1512 -0.1602 0.4107 0.031 Uiso 1 1 calc R . .
C29 C 0.9531(9) 0.3849(6) 0.3860(5) 0.042(3) Uani 1 1 d . . .
H29 H 0.9800 0.4358 0.3930 0.051 Uiso 1 1 calc R . .
C30 C 0.8537(9) 0.3659(6) 0.4148(5) 0.043(3) Uani 1 1 d . . .
H30 H 0.8139 0.4027 0.4416 0.051 Uiso 1 1 calc R . .
C31 C 0.8135(9) 0.2896(6) 0.4030(5) 0.041(2) Uani 1 1 d . . .
H31 H 0.7456 0.2751 0.4217 0.050 Uiso 1 1 calc R . .
C32 C 0.8741(8) 0.2364(5) 0.3639(4) 0.033(2) Uani 1 1 d . . .
H32 H 0.8490 0.1849 0.3565 0.039 Uiso 1 1 calc R . .
C33 C 0.9740(8) 0.2604(5) 0.3353(4) 0.033(2) Uani 1 1 d . . .
C34 C 1.1324(13) 0.3658(8) 0.1698(6) 0.070(4) Uani 1 1 d . . .
H34 H 1.1712 0.4138 0.1673 0.084 Uiso 1 1 calc R . .
C35 C 1.0963(13) 0.3399(9) 0.1163(6) 0.073(4) Uani 1 1 d . . .
H35 H 1.1123 0.3695 0.0778 0.088 Uiso 1 1 calc R . .
C36 C 1.0373(12) 0.2713(8) 0.1188(5) 0.064(4) Uani 1 1 d . . .
H36 H 1.0125 0.2532 0.0825 0.076 Uiso 1 1 calc R . .
C37 C 1.0150(10) 0.2287(7) 0.1774(5) 0.048(3) Uani 1 1 d . . .
H37 H 0.9732 0.1823 0.1808 0.058 Uiso 1 1 calc R . .
C38 C 1.0545(9) 0.2550(6) 0.2297(5) 0.039(2) Uani 1 1 d . . .
C39 C 1.1447(8) 0.0063(6) 0.2626(4) 0.030(2) Uani 1 1 d . . .
C40 C 1.0835(7) 0.0014(5) 0.3637(4) 0.0212(18) Uani 1 1 d . . .
C41 C 1.0728(7) 0.1251(5) 0.3025(4) 0.030(2) Uani 1 1 d . . .
C42 C 0.8978(17) -0.2000(12) 0.0904(9) 0.101(6) Uiso 1 1 d D . .
C43 C 0.7980(19) -0.2489(16) 0.1097(12) 0.149(9) Uiso 1 1 d D . .
H43A H 0.8033 -0.2994 0.0876 0.224 Uiso 1 1 calc R . .
H43B H 0.7295 -0.2131 0.0995 0.224 Uiso 1 1 calc R . .
H43C H 0.7979 -0.2652 0.1540 0.224 Uiso 1 1 calc R . .
C44 C 0.8751(9) 0.0738(7) 0.0830(5) 0.039(2) Uani 1 1 d . . .
C45 C 0.8030(12) 0.1378(8) 0.0367(6) 0.067(4) Uani 1 1 d . . .
H45A H 0.8505 0.1757 0.0134 0.100 Uiso 1 1 calc R . .
H45B H 0.7455 0.1706 0.0599 0.100 Uiso 1 1 calc R . .
H45C H 0.7687 0.1064 0.0082 0.100 Uiso 1 1 calc R . .
C46 C 1.2178(8) 0.3415(6) 0.4341(5) 0.040(2) Uani 1 1 d . . .
C47 C 1.2515(10) 0.3767(7) 0.4936(5) 0.052(3) Uani 1 1 d . . .
H47A H 1.2348 0.3383 0.5296 0.078 Uiso 1 1 calc R . .
H47B H 1.2101 0.4320 0.4977 0.078 Uiso 1 1 calc R . .
H47C H 1.3307 0.3821 0.4909 0.078 Uiso 1 1 calc R . .
C48 C 1.3242(10) 0.4555(7) 0.2472(6) 0.053(3) Uani 1 1 d . . .
C49 C 1.4385(13) 0.4698(9) 0.2124(8) 0.085(5) Uani 1 1 d . . .
H49A H 1.4979 0.4327 0.2327 0.128 Uiso 1 1 calc R . .
H49B H 1.4521 0.5284 0.2134 0.128 Uiso 1 1 calc R . .
H49C H 1.4361 0.4573 0.1696 0.128 Uiso 1 1 calc R . .
C50 C 0.8666(17) 0.9299(10) 0.2528(9) 0.104(6) Uani 1 1 d . . .
C51 C 0.8779(15) 0.3939(11) 0.6315(9) 0.100(6) Uani 1 1 d . . .
C52 C 0.6630(14) 0.2021(11) 0.2025(8) 0.093(5) Uani 1 1 d . . .

loop_
_atom_site_aniso_label
_atom_site_aniso_U_11
_atom_site_aniso_U_22
_atom_site_aniso_U_33
_atom_site_aniso_U_23
_atom_site_aniso_U_13
_atom_site_aniso_U_12
Pd1 0.0522(5) 0.0386(4) 0.0366(5) -0.0049(3) -0.0050(4) -0.0096(4)
Pd2 0.0345(5) 0.0226(4) 0.0503(5) 0.0066(3) -0.0100(4) -0.0021(3)
Pd3 0.0207(5) 0.0160(4) 0.0265(5) -0.0030(3) -0.0097(4) -0.0013(3)
O1 0.061(5) 0.062(5) 0.032(4) 0.031(4) 0.017(4) -0.003(4)
O2 0.138(10) 0.050(5) 0.104(9) -0.010(5) -0.052(8) -0.014(6)
O3 0.051(5) 0.054(4) 0.037(4) -0.008(3) -0.006(3) -0.003(4)
O4 0.065(6) 0.092(7) 0.061(6) -0.034(5) -0.005(5) -0.001(5)
O5 0.034(4) 0.026(3) 0.080(5) 0.002(3) -0.022(4) -0.008(3)
O7 0.039(4) 0.025(3) 0.052(4) 0.002(3) -0.011(3) -0.004(3)
O8 0.049(4) 0.029(3) 0.052(4) 0.001(3) -0.017(3) -0.006(3)
O9 0.039(4) 0.036(4) 0.064(5) 0.010(3) -0.002(4) -0.002(3)
O10 0.084(7) 0.028(4) 0.157(10) 0.021(5) 0.024(7) 0.004(4)
Cl1 0.076(3) 0.106(3) 0.062(2) -0.0132(19) -0.0091(18) 0.000(2)
Cl2 0.282(9) 0.131(5) 0.106(4) -0.005(3) -0.081(5) -0.043(5)
Cl3 0.074(3) 0.121(3) 0.094(3) -0.024(2) -0.029(2) 0.006(2)
Cl4 0.082(3) 0.143(4) 0.116(4) -0.050(3) -0.040(3) 0.014(3)
Cl5 0.171(6) 0.111(4) 0.267(8) -0.129(5) 0.122(6) -0.083(4)
Cl6 0.148(5) 0.071(3) 0.135(4) -0.029(3) 0.015(3) -0.043(3)
Br 0.087(4) 0.071(3) 0.158(5) -0.006(3) -0.032(3) 0.012(2)
Br' 0.126(13) 0.081(9) 0.062(8) -0.005(7) -0.030(9) -0.073(10)
Br" 0.095(9) 0.053(6) 0.189(14) -0.014(7) -0.003(9) -0.012(6)
N1 0.065(6) 0.035(4) 0.035(5) -0.007(4) -0.003(4) 0.001(4)
N2 0.056(6) 0.031(4) 0.028(4) -0.004(3) -0.005(4) -0.004(4)
N3 0.017(4) 0.029(4) 0.032(4) -0.005(3) -0.006(3) -0.002(3)
N4 0.024(4) 0.019(3) 0.035(4) -0.007(3) -0.012(3) 0.001(3)
N5 0.031(4) 0.021(4) 0.048(5) -0.002(3) -0.008(4) 0.001(3)
N6 0.052(6) 0.035(4) 0.049(6) 0.016(4) -0.010(4) -0.003(4)
N7 0.055(6) 0.038(4) 0.029(5) -0.002(4) -0.002(4) -0.001(4)
N8 0.028(4) 0.016(3) 0.035(4) -0.004(3) -0.010(3) 0.001(3)
N9 0.044(5) 0.024(4) 0.029(4) -0.001(3) -0.008(4) -0.001(3)
N10 0.033(4) 0.022(3) 0.028(4) 0.003(3) -0.009(3) -0.002(3)
N11 0.038(5) 0.031(4) 0.028(4) -0.003(3) -0.009(3) -0.003(3)
N12 0.021(4) 0.029(4) 0.033(4) 0.000(3) -0.008(3) 0.001(3)
C1 0.096(10) 0.035(6) 0.056(8) -0.005(5) 0.002(7) -0.001(6)
C2 0.119(13) 0.036(6) 0.052(8) -0.003(5) 0.001(8) 0.015(7)
C3 0.090(10) 0.056(7) 0.048(7) 0.002(6) -0.006(7) 0.033(7)
C4 0.081(9) 0.055(7) 0.037(6) -0.015(5) -0.010(6) 0.029(6)
C5 0.057(7) 0.041(5) 0.034(6) -0.004(4) -0.001(5) 0.009(5)
C6 0.041(6) 0.048(6) 0.028(5) -0.005(4) 0.001(4) -0.005(5)
C7 0.061(8) 0.078(8) 0.039(7) -0.013(6) -0.009(6) -0.022(7)
C8 0.073(9) 0.086(9) 0.043(7) 0.004(6) -0.004(6) -0.045(8)
C9 0.062(8) 0.061(7) 0.046(7) 0.002(5) -0.002(6) -0.031(6)
C10 0.053(7) 0.052(6) 0.036(6) -0.006(5) -0.007(5) -0.003(5)
C11 0.017(4) 0.029(4) 0.034(5) -0.008(4) -0.001(4) -0.001(3)
C12 0.027(5) 0.041(5) 0.049(6) 0.004(5) -0.002(4) -0.005(4)
C13 0.034(6) 0.039(6) 0.080(9) 0.013(5) -0.015(6) -0.005(5)
C14 0.035(6) 0.040(6) 0.113(11) 0.010(6) -0.023(7) -0.018(5)
C15 0.028(5) 0.043(6) 0.062(7) 0.000(5) -0.018(5) -0.006(4)
C16 0.022(5) 0.025(4) 0.036(5) -0.002(4) -0.003(4) -0.008(3)
C17 0.026(5) 0.029(4) 0.025(5) -0.001(4) -0.004(4) 0.000(4)
C18 0.034(6) 0.039(5) 0.037(6) -0.005(4) -0.009(4) -0.003(4)
C19 0.037(6) 0.045(6) 0.032(5) 0.004(4) -0.012(4) 0.006(4)
C20 0.036(6) 0.038(5) 0.051(7) 0.013(5) -0.005(5) -0.005(4)
C21 0.033(6) 0.032(5) 0.060(7) -0.001(5) -0.013(5) -0.003(4)
C23 0.023(5) 0.029(4) 0.032(5) -0.001(4) -0.004(4) 0.002(4)
C24 0.023(5) 0.030(5) 0.039(5) -0.006(4) -0.006(4) -0.002(4)
C25 0.029(5) 0.027(4) 0.031(5) -0.009(4) -0.007(4) -0.001(4)
C26 0.022(5) 0.033(5) 0.030(5) -0.011(4) -0.015(4) -0.001(4)
C27 0.027(5) 0.016(4) 0.039(5) -0.005(3) -0.010(4) 0.001(3)
C28 0.021(4) 0.019(4) 0.038(5) -0.005(4) -0.004(4) 0.000(3)
C29 0.035(6) 0.025(5) 0.067(7) -0.001(5) -0.015(5) -0.003(4)
C30 0.038(6) 0.034(5) 0.057(7) -0.011(5) -0.015(5) 0.005(4)
C31 0.034(6) 0.035(5) 0.054(7) 0.001(5) -0.019(5) 0.005(4)
C32 0.031(5) 0.023(4) 0.045(6) -0.001(4) -0.021(4) 0.000(4)
C33 0.031(5) 0.026(4) 0.041(6) 0.007(4) -0.019(4) 0.000(4)
C34 0.096(11) 0.051(7) 0.061(8) 0.027(6) -0.018(8) -0.021(7)
C35 0.095(11) 0.080(9) 0.043(7) 0.037(7) -0.026(7) -0.024(8)
C36 0.082(10) 0.070(8) 0.037(7) 0.018(6) -0.028(6) -0.010(7)
C37 0.060(8) 0.047(6) 0.035(6) 0.008(5) -0.018(5) 0.000(5)
C38 0.045(6) 0.030(5) 0.041(6) 0.007(4) -0.011(5) -0.002(4)
C39 0.026(5) 0.033(5) 0.034(5) -0.006(4) -0.010(4) -0.004(4)
C40 0.021(4) 0.018(4) 0.026(5) -0.005(3) -0.013(4) -0.001(3)
C41 0.027(5) 0.028(4) 0.037(6) -0.001(4) -0.013(4) -0.008(4)
C44 0.036(6) 0.055(6) 0.032(6) -0.020(5) -0.004(4) -0.010(5)
C45 0.074(9) 0.062(8) 0.060(8) -0.004(6) -0.009(7) 0.006(7)
C46 0.029(5) 0.037(5) 0.055(7) -0.008(5) -0.015(5) 0.001(4)
C47 0.053(7) 0.051(6) 0.054(7) -0.012(5) -0.019(6) -0.005(5)
C48 0.050(7) 0.037(6) 0.068(8) 0.011(5) -0.003(6) 0.005(5)
C49 0.082(11) 0.062(8) 0.105(12) 0.010(8) 0.033(9) -0.006(8)
C50 0.132(16) 0.070(10) 0.115(14) -0.024(9) -0.019(12) -0.012(10)
C51 0.082(12) 0.082(11) 0.142(16) -0.037(10) 0.030(11) -0.025(9)
C52 0.072(11) 0.111(13) 0.096(12) -0.038(10) -0.012(9) 0.018(9)

loop_
_atom_type_symbol
_atom_type_description
_atom_type_scat_dispersion_real
_atom_type_scat_dispersion_imag
_atom_type_scat_source
Pd Pd -0.9988 1.0072 'International Tables Vol C Tables 4.2.6.8 and 6.1.1.4'
O O 0.0106 0.0060 'International Tables Vol C Tables 4.2.6.8 and 6.1.1.4'
Cl Cl 0.1484 0.1585 'International Tables Vol C Tables 4.2.6.8 and 6.1.1.4'
N N 0.0061 0.0033 'International Tables Vol C Tables 4.2.6.8 and 6.1.1.4'
C C 0.0033 0.0016 'International Tables Vol C Tables 4.2.6.8 and 6.1.1.4'
H H 0.0000 0.0000 'International Tables Vol C Tables 4.2.6.8 and 6.1.1.4'
Br Br -0.2901 2.4595 'International Tables Vol C Tables 4.2.6.8 and 6.1.1.4'

loop_
_geom_angle_atom_site_label_1
_geom_angle_atom_site_label_2
_geom_angle_atom_site_label_3
_geom_angle
_geom_angle_site_symmetry_1
_geom_angle_site_symmetry_3
_geom_angle_publ_flag
O3 Pd1 N2 90.6(3) . . ?
O3 Pd1 N1 177.5(3) . . ?
N2 Pd1 N1 88.7(3) . . ?
O3 Pd1 O1 88.4(3) . . ?
N2 Pd1 O1 177.9(3) . . ?
N1 Pd1 O1 92.4(3) . . ?
O7 Pd2 N5 91.4(3) . . ?
O7 Pd2 N6 178.4(3) . . ?
N5 Pd2 N6 87.8(3) . . ?
O7 Pd2 O9 90.4(3) . . ?
N5 Pd2 O9 177.0(3) . . ?
N6 Pd2 O9 90.4(3) . . ?
N8 Pd3 N8 179.997(2) . 2_756 ?
N8 Pd3 N4 99.8(3) . 2_756 ?
N8 Pd3 N4 80.2(3) 2_756 2_756 ?
N8 Pd3 N4 80.2(3) . . ?
N8 Pd3 N4 99.8(3) 2_756 . ?
N4 Pd3 N4 179.998(1) 2_756 . ?
C42 O1 Pd1 120.6(12) . . ?
C44 O3 Pd1 117.3(7) . . ?
C46 O7 Pd2 115.7(6) . . ?
C48 O9 Pd2 115.8(7) . . ?
O12 O11' O11 125(4) . . ?
Br"" Br Br'" 64.8(15) . . ?
Br'" Br' Br"" 51.8(11) . . ?
Br'" Br' Br"" 163.3(13) . 2_666 ?
Br"" Br' Br"" 114.3(12) . 2_666 ?
Br'" Br' Br' 115.8(14) . 2_666 ?
Br"" Br' Br' 64.8(12) . 2_666 ?
Br"" Br' Br' 49.5(9) 2_666 2_666 ?
Br'" Br' Br" 48.7(7) . . ?
Br"" Br' Br" 74.8(11) . . ?
Br"" Br' Br" 143.1(10) 2_666 . ?
Br' Br' Br" 125.1(13) 2_666 . ?
Br'" Br" Br' 48.7(7) . . ?
Br'" Br" Br"" 37.4(9) . . ?
Br' Br" Br"" 44.4(8) . . ?
Br"" Br'" Br 43.3(11) . . ?
Br"" Br'" Br' 67.5(14) . . ?
Br Br'" Br' 110.8(12) . . ?
Br"" Br'" Br" 100.3(15) . . ?
Br Br'" Br" 107.1(11) . . ?
Br' Br'" Br" 82.6(10) . . ?
Br Br"" Br'" 71.9(16) . . ?
Br Br"" Br' 133(2) . . ?
Br'" Br"" Br' 60.8(12) . . ?
Br Br"" Br' 159(2) . 2_666 ?
Br'" Br"" Br' 125.5(18) . 2_666 ?
Br' Br"" Br' 65.7(12) . 2_666 ?
Br Br"" Br" 85.7(15) . . ?
Br'" Br"" Br" 42.4(10) . . ?
Br' Br"" Br" 60.8(9) . . ?
Br' Br"" Br" 115.1(13) 2_666 . ?
C5 N1 C1 118.7(10) . . ?
C5 N1 Pd1 120.4(7) . . ?
C1 N1 Pd1 120.9(8) . . ?
C6 N2 C10 117.5(9) . . ?
C6 N2 Pd1 119.5(7) . . ?
C10 N2 Pd1 122.9(7) . . ?
C11 N3 C24 123.2(7) . . ?
C11 N3 C25 120.6(7) . . ?
C24 N3 C25 116.2(7) . . ?
C27 N4 C26 112.8(6) . . ?
C27 N4 Pd3 102.5(5) . . ?
C26 N4 Pd3 111.6(5) . . ?
C33 N5 C29 119.0(9) . . ?
C33 N5 Pd2 118.8(7) . . ?
C29 N5 Pd2 122.2(6) . . ?
C38 N6 C34 118.2(10) . . ?
C38 N6 Pd2 119.4(7) . . ?
C34 N6 Pd2 122.4(8) . . ?
C39 N7 C6 117.6(8) . . ?
C39 N7 C5 121.5(8) . . ?
C6 N7 C5 119.6(8) . . ?
C40 N8 C28 117.0(7) . . ?
C40 N8 Pd3 129.6(5) . . ?
C28 N8 Pd3 112.7(5) . . ?
C41 N9 C33 122.8(8) . . ?
C41 N9 C38 119.5(8) . . ?
C33 N9 C38 117.3(7) . . ?
C41 N10 C40 113.3(7) . . ?
C39 N11 C41 112.6(8) . . ?
C39 N12 C40 113.2(7) . . ?
N1 C1 C2 122.0(12) . . ?
C1 C2 C3 118.3(11) . . ?
C4 C3 C2 119.6(11) . . ?
C3 C4 C5 119.1(12) . . ?
N1 C5 C4 122.1(10) . . ?
N1 C5 N7 116.1(9) . . ?
C4 C5 N7 121.7(10) . . ?
N2 C6 C7 122.5(10) . . ?
N2 C6 N7 117.5(9) . . ?
C7 C6 N7 120.1(9) . . ?
C6 C7 C8 118.5(11) . . ?
C9 C8 C7 119.8(11) . . ?
C10 C9 C8 119.3(11) . . ?
N2 C10 C9 122.4(10) . . ?
C12 C11 C16 119.8(8) . . ?
C12 C11 N3 120.1(8) . . ?
C16 C11 N3 120.1(7) . . ?
C13 C12 C11 121.6(9) . . ?
C12 C13 C14 119.7(10) . . ?
C15 C14 C13 119.0(9) . . ?
C14 C15 C16 121.6(9) . . ?
C11 C16 C15 118.3(8) . . ?
C11 C16 C17 119.6(7) . . ?
C15 C16 C17 122.0(8) . . ?
C23 C17 C18 118.1(8) . . ?
C23 C17 C16 118.6(7) . . ?
C18 C17 C16 123.2(8) . . ?
C19 C18 C17 120.4(9) . . ?
C18 C19 C20 120.4(9) . . ?
C21 C20 C19 119.6(9) . . ?
C20 C21 C23 121.5(9) . . ?
C21 C23 C17 119.8(8) . . ?
C21 C23 C24 118.6(8) . . ?
C17 C23 C24 121.6(8) . . ?
O5 C24 N3 120.5(8) . . ?
O5 C24 C23 122.8(8) . . ?
N3 C24 C23 116.7(7) . . ?
N3 C25 C26 112.0(7) . . ?
N4 C26 C25 108.3(6) . . ?
C28 C27 N4 110.1(6) . . ?
C27 C28 N8 108.2(7) . . ?
N5 C29 C30 122.6(9) . . ?
C29 C30 C31 118.0(10) . . ?
C32 C31 C30 119.9(10) . . ?
C31 C32 C33 118.9(9) . . ?
N5 C33 C32 121.5(9) . . ?
N5 C33 N9 115.7(9) . . ?
C32 C33 N9 122.8(8) . . ?
C35 C34 N6 121.3(12) . . ?
C36 C35 C34 120.5(11) . . ?
C35 C36 C37 118.0(11) . . ?
C38 C37 C36 119.9(11) . . ?
N6 C38 C37 122.1(10) . . ?
N6 C38 N9 115.0(8) . . ?
C37 C38 N9 122.9(9) . . ?
N11 C39 N12 128.4(9) . . ?
N11 C39 N7 114.4(8) . . ?
N12 C39 N7 117.2(8) . . ?
N8 C40 N12 117.9(7) . . ?
N8 C40 N10 118.3(7) . . ?
N12 C40 N10 123.8(8) . . ?
N10 C41 N11 128.2(8) . . ?
N10 C41 N9 118.1(8) . . ?
N11 C41 N9 113.7(8) . . ?
O1 C42 O2 129.7(19) . . ?
O1 C42 C43 108.5(19) . . ?
O2 C42 C43 121.8(18) . . ?
O3 C44 O4 127.9(10) . . ?
O3 C44 C45 114.1(9) . . ?
O4 C44 C45 117.9(10) . . ?
O8 C46 O7 126.5(9) . . ?
O8 C46 C47 120.7(10) . . ?
O7 C46 C47 112.7(8) . . ?
O10 C48 O9 127.5(12) . . ?
O10 C48 C49 117.3(11) . . ?
O9 C48 C49 115.1(10) . . ?
Cl2 C50 Cl1 116.0(12) . . ?
Cl6 C51 Cl5 106.4(11) . . ?
Cl3 C52 Cl4 111.7(10) . . ?

loop_
_geom_bond_atom_site_label_1
_geom_bond_atom_site_label_2
_geom_bond_distance
_geom_bond_site_symmetry_2
_geom_bond_publ_flag
Pd1 O3 1.999(7) . ?
Pd1 N2 2.002(8) . ?
Pd1 N1 2.026(9) . ?
Pd1 O1 2.179(9) . ?
Pd2 O7 2.000(7) . ?
Pd2 N5 2.007(8) . ?
Pd2 N6 2.009(9) . ?
Pd2 O9 2.014(7) . ?
Pd3 N8 2.025(7) . ?
Pd3 N8 2.025(7) 2_756 ?
Pd3 N4 2.035(7) 2_756 ?
Pd3 N4 2.035(7) . ?
O1 C42 1.104(15) . ?
O2 C42 1.18(2) . ?
O3 C44 1.219(12) . ?
O4 C44 1.237(12) . ?
O5 C24 1.222(10) . ?
O7 C46 1.289(12) . ?
O8 C46 1.214(11) . ?
O9 C48 1.233(12) . ?
O10 C48 1.225(13) . ?
O11' O12 1.54(6) . ?
O11' O11 1.65(6) . ?
Cl1 C50 1.764(17) . ?
Cl2 C50 1.702(18) . ?
Cl3 C52 1.719(18) . ?
Cl4 C52 1.763(17) . ?
Cl5 C51 1.768(18) . ?
Cl6 C51 1.725(19) . ?
Br Br"" 1.25(3) . ?
Br Br'" 1.729(19) . ?
Br' Br'" 1.83(2) . ?
Br' Br"" 1.94(4) . ?
Br' Br"" 2.30(3) 2_666 ?
Br' Br' 2.32(3) 2_666 ?
Br' Br" 2.41(2) . ?
Br" Br'" 1.83(2) . ?
Br" Br"" 2.67(3) . ?
Br'" Br"" 1.65(3) . ?
Br"" Br' 2.30(3) 2_666 ?
Br$ Br% 1.42(5) . ?
N1 C5 1.328(13) . ?
N1 C1 1.355(13) . ?
N2 C6 1.340(12) . ?
N2 C10 1.347(13) . ?
N3 C11 1.401(10) . ?
N3 C24 1.410(11) . ?
N3 C25 1.464(10) . ?
N4 C27 1.495(11) . ?
N4 C26 1.497(10) . ?
N5 C33 1.338(11) . ?
N5 C29 1.354(13) . ?
N6 C38 1.334(13) . ?
N6 C34 1.372(14) . ?
N7 C39 1.403(12) . ?
N7 C6 1.432(13) . ?
N7 C5 1.437(13) . ?
N8 C40 1.316(11) . ?
N8 C28 1.491(9) . ?
N9 C41 1.401(11) . ?
N9 C33 1.404(12) . ?
N9 C38 1.429(12) . ?
N10 C41 1.303(12) . ?
N10 C40 1.373(10) . ?
N11 C39 1.311(11) . ?
N11 C41 1.336(12) . ?
N12 C39 1.323(12) . ?
N12 C40 1.370(11) . ?
C1 C2 1.356(17) . ?
C2 C3 1.405(19) . ?
C3 C4 1.346(17) . ?
C4 C5 1.381(15) . ?
C6 C7 1.363(15) . ?
C7 C8 1.364(17) . ?
C8 C9 1.358(16) . ?
C9 C10 1.348(15) . ?
C11 C12 1.373(13) . ?
C11 C16 1.395(12) . ?
C12 C13 1.366(14) . ?
C13 C14 1.406(15) . ?
C14 C15 1.365(15) . ?
C15 C16 1.405(12) . ?
C16 C17 1.479(12) . ?
C17 C23 1.399(12) . ?
C17 C18 1.418(12) . ?
C18 C19 1.366(13) . ?
C19 C20 1.392(14) . ?
C20 C21 1.360(13) . ?
C21 C23 1.383(13) . ?
C23 C24 1.462(12) . ?
C25 C26 1.502(12) . ?
C27 C28 1.482(12) . ?
C29 C30 1.363(15) . ?
C30 C31 1.400(13) . ?
C31 C32 1.368(14) . ?
C32 C33 1.390(14) . ?
C34 C35 1.361(18) . ?
C35 C36 1.357(18) . ?
C36 C37 1.393(16) . ?
C37 C38 1.358(14) . ?
C42 C43 1.516(17) . ?
C44 C45 1.561(15) . ?
C46 C47 1.533(14) . ?
C48 C49 1.553(18) . ?
